data_2234489
loop_
_publ_author_name
'Hao, Haijun'
'Zhu, Baichun'
'Yi, Jianjun'

_publ_section_title
;
 (3-{[2,6-Bis(1-methylethyl)phenyl]imino-\k<i>N</i>}-1-phenylbut-1-en-1-olato-\k<i>O</i>)dimethylaluminium
;
_journal_coeditor_code ZQ2142
_journal_issue 4
_journal_name_full 'Acta Crystallographica Section E'
_journal_page_first m351
_journal_page_last m352
_journal_paper_doi 10.1107/S1600536812005880
_journal_volume 68
_journal_year 2012
_chemical_formula_iupac '[Al (C H3)2 (C22 H26 N O)]'
_chemical_formula_moiety 'C24 H32 Al N O'
_chemical_formula_sum 'C24 H32 Al N O'
_chemical_formula_weight 377.49
_chemical_name_systematic
;(3-{[2,6-Bis(1-methylethyl)phenyl]imino-<i>\kN</i>}-1-phenylbut-1-en-1-olato-
<i>\kO</i>](dimethyl)aluminium
;
_space_group_IT_number 14
_symmetry_cell_setting monoclinic
_symmetry_space_group_name_Hall '-P 2ybc'
_symmetry_space_group_name_H-M 'P 1 21/c 1'
_atom_sites_solution_hydrogens geom
_atom_sites_solution_primary direct
_atom_sites_solution_secondary difmap
_audit_creation_method SHELXL-97
_cell_angle_alpha 90.00
_cell_angle_beta 102.889(5)
_cell_angle_gamma 90.00
_cell_formula_units_Z 4
_cell_length_a 15.231(4)
_cell_length_b 9.994(3)
_cell_length_c 15.289(4)
_cell_measurement_reflns_used 960
_cell_measurement_temperature 293(2)
_cell_measurement_theta_max 22.10
_cell_measurement_theta_min 2.45
_cell_volume 2268.6(11)
_computing_cell_refinement 'SMART and SAINT (Bruker, 1998)'
_computing_data_collection 'SMART (Bruker, 1998)'
_computing_data_reduction 'SAINT (Bruker, 1998)'
_computing_molecular_graphics 'SHELXTL (Sheldrick, 2008)'
_computing_publication_material 'SHELXTL (Sheldrick, 2008)'
_computing_structure_refinement 'SHELXL97 (Sheldrick, 2008)'
_computing_structure_solution 'SHELXS97 (Sheldrick, 2008)'
_diffrn_ambient_temperature 293(2)
_diffrn_measured_fraction_theta_full 0.995
_diffrn_measured_fraction_theta_max 0.995
_diffrn_measurement_device_type 'Bruker SMART CCD area-detector'
_diffrn_measurement_method 'phi and omega scans'
_diffrn_radiation_monochromator graphite
_diffrn_radiation_source 'fine-focus sealed tube'
_diffrn_radiation_type MoK\a
_diffrn_radiation_wavelength 0.71073
_diffrn_reflns_av_R_equivalents 0.0708
_diffrn_reflns_av_sigmaI/netI 0.0958
_diffrn_reflns_limit_h_max 15
_diffrn_reflns_limit_h_min -19
_diffrn_reflns_limit_k_max 12
_diffrn_reflns_limit_k_min -12
_diffrn_reflns_limit_l_max 19
_diffrn_reflns_limit_l_min -19
_diffrn_reflns_number 12801
_diffrn_reflns_theta_full 26.46
_diffrn_reflns_theta_max 26.46
_diffrn_reflns_theta_min 1.37
_exptl_absorpt_coefficient_mu 0.102
_exptl_absorpt_correction_T_max 0.988
_exptl_absorpt_correction_T_min 0.973
_exptl_absorpt_correction_type multi-scan
_exptl_absorpt_process_details 'SADABS (Bruker, 1998)'
_exptl_crystal_colour colourless
_exptl_crystal_density_diffrn 1.105
_exptl_crystal_density_method 'not measured'
_exptl_crystal_description colourless
_exptl_crystal_F_000 816
_exptl_crystal_size_max 0.20
_exptl_crystal_size_mid 0.18
_exptl_crystal_size_min 0.12
_refine_diff_density_max 0.175
_refine_diff_density_min -0.181
_refine_ls_extinction_method none
_refine_ls_goodness_of_fit_ref 0.992
_refine_ls_hydrogen_treatment constr
_refine_ls_matrix_type full
_refine_ls_number_parameters 251
_refine_ls_number_reflns 4662
_refine_ls_number_restraints 0
_refine_ls_restrained_S_all 0.992
_refine_ls_R_factor_all 0.1505
_refine_ls_R_factor_gt 0.0620
_refine_ls_shift/su_max 0.002
_refine_ls_shift/su_mean 0.000
_refine_ls_structure_factor_coef Fsqd
_refine_ls_weighting_details 'calc w=1/[\s^2^(Fo^2^)+(0.0554P)^2^+0.1518P] where P=(Fo^2^+2Fc^2^)/3'
_refine_ls_weighting_scheme calc
_refine_ls_wR_factor_gt 0.1136
_refine_ls_wR_factor_ref 0.1415
_reflns_number_gt 2308
_reflns_number_total 4662
_reflns_threshold_expression >2sigma(I)
_cod_data_source_file zq2142.cif
_cod_data_source_block I
_cod_original_cell_volume 2268.7(10)
_cod_original_sg_symbol_H-M 'P 21/c'
_cod_database_code 2234489
_cod_database_fobs_code 2234489

loop_
_symmetry_equiv_pos_as_xyz
'x, y, z'
'-x, y+1/2, -z+1/2'
'-x, -y, -z'
'x, -y-1/2, z-1/2'

loop_
_atom_site_type_symbol
_atom_site_label
_atom_site_fract_x
_atom_site_fract_y
_atom_site_fract_z
_atom_site_U_iso_or_equiv
_atom_site_adp_type
_atom_site_calc_flag
_atom_site_refinement_flags
_atom_site_occupancy
_atom_site_symmetry_multiplicity
Al Al1 0.72813(6) 0.07289(8) 0.08417(5) 0.0456(3) Uani d . 1 1
O O1 0.66287(12) -0.00347(19) 0.15410(12) 0.0557(5) Uani d . 1 1
N N1 0.79222(13) 0.1912(2) 0.17815(13) 0.0380(5) Uani d . 1 1
C C1 0.68754(17) -0.0199(3) 0.24069(18) 0.0409(7) Uani d . 1 1
C C2 0.63259(19) -0.1183(3) 0.27835(19) 0.0431(7) Uani d . 1 1
C C3 0.6553(2) -0.1596(3) 0.3665(2) 0.0639(9) Uani d . 1 1
H H3 0.7068 -0.1255 0.4045 0.077 Uiso calc R 1 1
C C4 0.6024(3) -0.2510(3) 0.3991(2) 0.0732(10) Uani d . 1 1
H H4 0.6184 -0.2784 0.4587 0.088 Uiso calc R 1 1
C C5 0.5262(2) -0.3012(3) 0.3435(3) 0.0678(10) Uani d . 1 1
H H5 0.4901 -0.3618 0.3655 0.081 Uiso calc R 1 1
C C6 0.5035(2) -0.2623(3) 0.2560(3) 0.0662(9) Uani d . 1 1
H H6 0.4522 -0.2971 0.2180 0.079 Uiso calc R 1 1
C C7 0.5564(2) -0.1714(3) 0.2236(2) 0.0572(8) Uani d . 1 1
H H7 0.5404 -0.1456 0.1637 0.069 Uiso calc R 1 1
C C8 0.75586(18) 0.0519(3) 0.29209(17) 0.0456(7) Uani d . 1 1
H H8 0.7741 0.0273 0.3521 0.055 Uiso calc R 1 1
C C9 0.80191(17) 0.1606(3) 0.26307(18) 0.0415(7) Uani d . 1 1
C C10 0.8627(2) 0.2406(3) 0.33578(18) 0.0608(9) Uani d . 1 1
H H10A 0.9177 0.1922 0.3576 0.091 Uiso calc R 1 1
H H10B 0.8331 0.2554 0.3842 0.091 Uiso calc R 1 1
H H10C 0.8760 0.3251 0.3119 0.091 Uiso calc R 1 1
C C11 0.82742(18) 0.3144(3) 0.14972(16) 0.0396(7) Uani d . 1 1
C C12 0.76949(18) 0.4247(3) 0.13277(17) 0.0441(7) Uani d . 1 1
C C13 0.67952(19) 0.4276(3) 0.1588(2) 0.0565(8) Uani d . 1 1
H H13 0.6605 0.3347 0.1635 0.068 Uiso calc R 1 1
C C14 0.6892(2) 0.4919(4) 0.2512(2) 0.0892(12) Uani d . 1 1
H H14A 0.7336 0.4442 0.2943 0.134 Uiso calc R 1 1
H H14B 0.6324 0.4886 0.2685 0.134 Uiso calc R 1 1
H H14C 0.7076 0.5835 0.2487 0.134 Uiso calc R 1 1
C C15 0.6056(2) 0.4978(4) 0.0913(2) 0.0863(11) Uani d . 1 1
H H15A 0.6172 0.5923 0.0928 0.129 Uiso calc R 1 1
H H15B 0.5485 0.4815 0.1062 0.129 Uiso calc R 1 1
H H15C 0.6043 0.4640 0.0322 0.129 Uiso calc R 1 1
C C16 0.7996(2) 0.5371(3) 0.09505(19) 0.0603(9) Uani d . 1 1
H H16 0.7624 0.6118 0.0831 0.072 Uiso calc R 1 1
C C17 0.8826(2) 0.5407(3) 0.0750(2) 0.0692(10) Uani d . 1 1
H H17 0.9008 0.6164 0.0483 0.083 Uiso calc R 1 1
C C18 0.9385(2) 0.4338(3) 0.0939(2) 0.0617(9) Uani d . 1 1
H H18 0.9953 0.4384 0.0809 0.074 Uiso calc R 1 1
C C19 0.91372(19) 0.3177(3) 0.13219(17) 0.0459(7) Uani d . 1 1
C C20 0.9802(2) 0.2053(3) 0.1555(2) 0.0604(9) Uani d . 1 1
H H20 0.9510 0.1321 0.1808 0.072 Uiso calc R 1 1
C C21 1.0103(3) 0.1520(4) 0.0738(2) 0.0964(13) Uani d . 1 1
H H21A 0.9584 0.1289 0.0280 0.145 Uiso calc R 1 1
H H21B 1.0470 0.0739 0.0903 0.145 Uiso calc R 1 1
H H21C 1.0445 0.2194 0.0515 0.145 Uiso calc R 1 1
C C22 1.0629(2) 0.2489(4) 0.2259(3) 0.1135(15) Uani d . 1 1
H H22A 1.0966 0.3132 0.2001 0.170 Uiso calc R 1 1
H H22B 1.1001 0.1724 0.2460 0.170 Uiso calc R 1 1
H H22C 1.0441 0.2884 0.2760 0.170 Uiso calc R 1 1
C C23 0.8091(2) -0.0611(3) 0.0531(2) 0.0842(11) Uani d . 1 1
H H23A 0.8551 -0.0821 0.1052 0.126 Uiso calc R 1 1
H H23B 0.8364 -0.0265 0.0069 0.126 Uiso calc R 1 1
H H23C 0.7756 -0.1405 0.0319 0.126 Uiso calc R 1 1
C C24 0.6516(2) 0.1673(3) -0.01497(19) 0.0738(10) Uani d . 1 1
H H24A 0.6279 0.1052 -0.0622 0.111 Uiso calc R 1 1
H H24B 0.6862 0.2346 -0.0369 0.111 Uiso calc R 1 1
H H24C 0.6028 0.2090 0.0052 0.111 Uiso calc R 1 1

loop_
_atom_site_aniso_label
_atom_site_aniso_U_11
_atom_site_aniso_U_22
_atom_site_aniso_U_33
_atom_site_aniso_U_12
_atom_site_aniso_U_13
_atom_site_aniso_U_23
Al1 0.0502(5) 0.0460(5) 0.0408(5) -0.0029(4) 0.0106(4) -0.0022(4)
O1 0.0552(13) 0.0653(13) 0.0444(12) -0.0169(10) 0.0061(10) 0.0040(10)
N1 0.0396(13) 0.0369(13) 0.0384(13) 0.0003(10) 0.0109(10) 0.0035(10)
C1 0.0380(16) 0.0405(16) 0.0437(17) 0.0039(13) 0.0079(14) 0.0043(13)
C2 0.0416(17) 0.0389(16) 0.0508(18) 0.0000(13) 0.0148(15) 0.0014(14)
C3 0.072(2) 0.062(2) 0.058(2) -0.0226(18) 0.0151(18) 0.0045(17)
C4 0.092(3) 0.067(2) 0.068(2) -0.015(2) 0.033(2) 0.0093(18)
C5 0.068(2) 0.052(2) 0.095(3) -0.0082(18) 0.043(2) 0.003(2)
C6 0.046(2) 0.061(2) 0.091(3) -0.0111(17) 0.0165(19) 0.0031(19)
C7 0.048(2) 0.057(2) 0.066(2) -0.0031(16) 0.0128(17) 0.0041(16)
C8 0.0488(18) 0.0498(18) 0.0369(16) -0.0022(15) 0.0067(14) 0.0091(13)
C9 0.0399(17) 0.0406(16) 0.0435(18) 0.0003(13) 0.0083(13) 0.0027(13)
C10 0.067(2) 0.065(2) 0.0466(18) -0.0177(18) 0.0033(16) -0.0002(15)
C11 0.0438(18) 0.0382(17) 0.0372(16) -0.0033(13) 0.0099(13) -0.0001(12)
C12 0.0498(18) 0.0394(16) 0.0441(16) -0.0032(15) 0.0122(14) -0.0003(14)
C13 0.054(2) 0.0423(17) 0.076(2) 0.0048(16) 0.0201(17) 0.0100(16)
C14 0.092(3) 0.110(3) 0.076(2) 0.031(2) 0.040(2) -0.001(2)
C15 0.066(2) 0.084(3) 0.107(3) 0.021(2) 0.015(2) 0.015(2)
C16 0.075(2) 0.043(2) 0.065(2) 0.0018(16) 0.0207(19) 0.0063(15)
C17 0.084(3) 0.055(2) 0.077(2) -0.013(2) 0.037(2) 0.0131(18)
C18 0.060(2) 0.063(2) 0.070(2) -0.0121(19) 0.0315(18) 0.0002(18)
C19 0.0466(18) 0.0487(19) 0.0436(17) -0.0028(15) 0.0129(14) 0.0008(14)
C20 0.0451(19) 0.068(2) 0.072(2) 0.0035(17) 0.0217(17) 0.0097(18)
C21 0.106(3) 0.094(3) 0.106(3) 0.029(3) 0.058(3) 0.006(2)
C22 0.060(3) 0.150(4) 0.116(3) 0.001(3) -0.010(2) 0.017(3)
C23 0.080(3) 0.075(2) 0.100(3) 0.004(2) 0.025(2) -0.027(2)
C24 0.092(3) 0.076(2) 0.048(2) 0.006(2) 0.0041(18) -0.0002(17)

loop_
_atom_type_symbol
_atom_type_description
_atom_type_scat_dispersion_real
_atom_type_scat_dispersion_imag
_atom_type_scat_source
C C 0.0033 0.0016 'International Tables Vol C Tables 4.2.6.8 and 6.1.1.4'
H H 0.0000 0.0000 'International Tables Vol C Tables 4.2.6.8 and 6.1.1.4'
N N 0.0061 0.0033 'International Tables Vol C Tables 4.2.6.8 and 6.1.1.4'
O O 0.0106 0.0060 'International Tables Vol C Tables 4.2.6.8 and 6.1.1.4'
Al Al 0.0645 0.0514 'International Tables Vol C Tables 4.2.6.8 and 6.1.1.4'

loop_
_geom_angle_atom_site_label_1
_geom_angle_atom_site_label_2
_geom_angle_atom_site_label_3
_geom_angle
_geom_angle_publ_flag
O1 Al1 C24 111.00(13) y
O1 Al1 N1 94.14(9) y
C24 Al1 N1 113.34(12) y
O1 Al1 C23 108.60(13) y
C24 Al1 C23 116.53(15) y
N1 Al1 C23 110.90(13) y
C1 O1 Al1 126.10(18) ?
C9 N1 C11 122.0(2) ?
C9 N1 Al1 121.08(18) ?
C11 N1 Al1 116.95(16) ?
O1 C1 C8 122.0(2) ?
O1 C1 C2 114.6(2) ?
C8 C1 C2 123.3(2) ?
C7 C2 C3 118.3(3) ?
C7 C2 C1 119.3(3) ?
C3 C2 C1 122.4(3) ?
C2 C3 C4 120.7(3) ?
C2 C3 H3 119.6 ?
C4 C3 H3 119.6 ?
C5 C4 C3 119.9(3) ?
C5 C4 H4 120.0 ?
C3 C4 H4 120.0 ?
C6 C5 C4 119.9(3) ?
C6 C5 H5 120.0 ?
C4 C5 H5 120.0 ?
C5 C6 C7 120.1(3) ?
C5 C6 H6 120.0 ?
C7 C6 H6 120.0 ?
C2 C7 C6 121.1(3) ?
C2 C7 H7 119.5 ?
C6 C7 H7 119.5 ?
C1 C8 C9 126.3(2) ?
C1 C8 H8 116.9 ?
C9 C8 H8 116.9 ?
N1 C9 C8 122.4(2) ?
N1 C9 C10 121.4(2) ?
C8 C9 C10 116.2(2) ?
C9 C10 H10A 109.5 ?
C9 C10 H10B 109.5 ?
H10A C10 H10B 109.5 ?
C9 C10 H10C 109.5 ?
H10A C10 H10C 109.5 ?
H10B C10 H10C 109.5 ?
C19 C11 C12 121.8(2) ?
C19 C11 N1 120.3(2) ?
C12 C11 N1 117.7(2) ?
C16 C12 C11 117.5(2) ?
C16 C12 C13 119.9(3) ?
C11 C12 C13 122.5(2) ?
C12 C13 C15 114.1(2) ?
C12 C13 C14 110.2(3) ?
C15 C13 C14 109.7(3) ?
C12 C13 H13 107.5 ?
C15 C13 H13 107.5 ?
C14 C13 H13 107.5 ?
C13 C14 H14A 109.5 ?
C13 C14 H14B 109.5 ?
H14A C14 H14B 109.5 ?
C13 C14 H14C 109.5 ?
H14A C14 H14C 109.5 ?
H14B C14 H14C 109.5 ?
C13 C15 H15A 109.5 ?
C13 C15 H15B 109.5 ?
H15A C15 H15B 109.5 ?
C13 C15 H15C 109.5 ?
H15A C15 H15C 109.5 ?
H15B C15 H15C 109.5 ?
C17 C16 C12 121.5(3) ?
C17 C16 H16 119.2 ?
C12 C16 H16 119.2 ?
C18 C17 C16 120.0(3) ?
C18 C17 H17 120.0 ?
C16 C17 H17 120.0 ?
C17 C18 C19 122.1(3) ?
C17 C18 H18 119.0 ?
C19 C18 H18 119.0 ?
C18 C19 C11 117.1(3) ?
C18 C19 C20 119.5(3) ?
C11 C19 C20 123.4(2) ?
C19 C20 C21 112.3(3) ?
C19 C20 C22 111.1(3) ?
C21 C20 C22 109.1(3) ?
C19 C20 H20 108.1 ?
C21 C20 H20 108.1 ?
C22 C20 H20 108.1 ?
C20 C21 H21A 109.5 ?
C20 C21 H21B 109.5 ?
H21A C21 H21B 109.5 ?
C20 C21 H21C 109.5 ?
H21A C21 H21C 109.5 ?
H21B C21 H21C 109.5 ?
C20 C22 H22A 109.5 ?
C20 C22 H22B 109.5 ?
H22A C22 H22B 109.5 ?
C20 C22 H22C 109.5 ?
H22A C22 H22C 109.5 ?
H22B C22 H22C 109.5 ?
Al1 C23 H23A 109.5 ?
Al1 C23 H23B 109.5 ?
H23A C23 H23B 109.5 ?
Al1 C23 H23C 109.5 ?
H23A C23 H23C 109.5 ?
H23B C23 H23C 109.5 ?
Al1 C24 H24A 109.5 ?
Al1 C24 H24B 109.5 ?
H24A C24 H24B 109.5 ?
Al1 C24 H24C 109.5 ?
H24A C24 H24C 109.5 ?
H24B C24 H24C 109.5 ?

loop_
_geom_bond_atom_site_label_1
_geom_bond_atom_site_label_2
_geom_bond_distance
_geom_bond_publ_flag
Al1 O1 1.7853(19) y
Al1 C24 1.939(3) y
Al1 N1 1.947(2) y
Al1 C23 1.949(3) y
O1 C1 1.303(3) ?
N1 C9 1.310(3) ?
N1 C11 1.447(3) ?
C1 C8 1.360(3) ?
C1 C2 1.488(3) ?
C2 C7 1.377(4) ?
C2 C3 1.377(4) ?
C3 C4 1.384(4) ?
C3 H3 0.9300 ?
C4 C5 1.371(4) ?
C4 H4 0.9300 ?
C5 C6 1.362(4) ?
C5 H5 0.9300 ?
C6 C7 1.377(4) ?
C6 H6 0.9300 ?
C7 H7 0.9300 ?
C8 C9 1.417(3) ?
C8 H8 0.9300 ?
C9 C10 1.508(4) ?
C10 H10A 0.9600 ?
C10 H10B 0.9600 ?
C10 H10C 0.9600 ?
C11 C19 1.399(3) ?
C11 C12 1.400(4) ?
C12 C16 1.386(4) ?
C12 C13 1.510(4) ?
C13 C15 1.519(4) ?
C13 C14 1.528(4) ?
C13 H13 0.9800 ?
C14 H14A 0.9600 ?
C14 H14B 0.9600 ?
C14 H14C 0.9600 ?
C15 H15A 0.9600 ?
C15 H15B 0.9600 ?
C15 H15C 0.9600 ?
C16 C17 1.367(4) ?
C16 H16 0.9300 ?
C17 C18 1.357(4) ?
C17 H17 0.9300 ?
C18 C19 1.390(4) ?
C18 H18 0.9300 ?
C19 C20 1.501(4) ?
C20 C21 1.519(4) ?
C20 C22 1.527(4) ?
C20 H20 0.9800 ?
C21 H21A 0.9600 ?
C21 H21B 0.9600 ?
C21 H21C 0.9600 ?
C22 H22A 0.9600 ?
C22 H22B 0.9600 ?
C22 H22C 0.9600 ?
C23 H23A 0.9600 ?
C23 H23B 0.9600 ?
C23 H23C 0.9600 ?
C24 H24A 0.9600 ?
C24 H24B 0.9600 ?
C24 H24C 0.9600 ?

loop_
_geom_hbond_atom_site_label_D
_geom_hbond_atom_site_label_H
_geom_hbond_atom_site_label_A
_geom_hbond_site_symmetry_A
_geom_hbond_distance_DH
_geom_hbond_distance_HA
_geom_hbond_distance_DA
_geom_hbond_angle_DHA
C5 H5 O1 2_645 0.93 2.685 3.525(2) 151

loop_
_geom_torsion_atom_site_label_1
_geom_torsion_atom_site_label_2
_geom_torsion_atom_site_label_3
_geom_torsion_atom_site_label_4
_geom_torsion
C24 Al1 O1 C1 -146.8(2)
N1 Al1 O1 C1 -29.8(2)
C23 Al1 O1 C1 83.9(2)
O1 Al1 N1 C9 24.7(2)
C24 Al1 N1 C9 139.7(2)
C23 Al1 N1 C9 -87.0(2)
O1 Al1 N1 C11 -154.67(18)
C24 Al1 N1 C11 -39.7(2)
C23 Al1 N1 C11 93.6(2)
Al1 O1 C1 C8 18.8(4)
Al1 O1 C1 C2 -163.72(17)
O1 C1 C2 C7 -7.2(4)
C8 C1 C2 C7 170.2(3)
O1 C1 C2 C3 172.3(3)
C8 C1 C2 C3 -10.3(4)
C7 C2 C3 C4 -0.6(4)
C1 C2 C3 C4 179.8(3)
C2 C3 C4 C5 -0.2(5)
C3 C4 C5 C6 0.9(5)
C4 C5 C6 C7 -0.8(5)
C3 C2 C7 C6 0.8(4)
C1 C2 C7 C6 -179.7(3)
C5 C6 C7 C2 -0.1(5)
O1 C1 C8 C9 7.3(4)
C2 C1 C8 C9 -170.0(2)
C11 N1 C9 C8 169.6(2)
Al1 N1 C9 C8 -9.7(3)
C11 N1 C9 C10 -9.9(4)
Al1 N1 C9 C10 170.84(19)
C1 C8 C9 N1 -10.8(4)
C1 C8 C9 C10 168.7(3)
C9 N1 C11 C19 92.0(3)
Al1 N1 C11 C19 -88.7(3)
C9 N1 C11 C12 -93.7(3)
Al1 N1 C11 C12 85.6(2)
C19 C11 C12 C16 2.0(4)
N1 C11 C12 C16 -172.2(2)
C19 C11 C12 C13 -174.4(2)
N1 C11 C12 C13 11.4(4)
C16 C12 C13 C15 41.1(4)
C11 C12 C13 C15 -142.6(3)
C16 C12 C13 C14 -82.9(3)
C11 C12 C13 C14 93.4(3)
C11 C12 C16 C17 0.0(4)
C13 C12 C16 C17 176.5(3)
C12 C16 C17 C18 -1.6(5)
C16 C17 C18 C19 1.2(5)
C17 C18 C19 C11 0.7(4)
C17 C18 C19 C20 -177.2(3)
C12 C11 C19 C18 -2.3(4)
N1 C11 C19 C18 171.7(2)
C12 C11 C19 C20 175.5(3)
N1 C11 C19 C20 -10.5(4)
C18 C19 C20 C21 -60.2(4)
C11 C19 C20 C21 122.0(3)
C18 C19 C20 C22 62.2(4)
C11 C19 C20 C22 -115.5(3)
